data_7043098
loop_
_publ_author_name
'Jiao, Jingjing'
'Jiang, Donghao'
'Chen, Fengli'
'Bai, Dongjie'
'He, Yabing'

_publ_section_title
;
 A Porous Metal-Organic Framework Based on an Asymmetric Angular
 Diisophthalate for Selective Adsorption of C2H2 and CO2 over CH4
;
_journal_name_full 'Dalton Trans.'
_journal_paper_doi 10.1039/C7DT01450C
_journal_year 2017
_chemical_formula_sum 'C26 H17 Cu2 N O10'
_chemical_formula_weight 630.49
_chemical_name_systematic
; 
 ? 
;
_space_group_IT_number 194
_symmetry_cell_setting hexagonal
_symmetry_space_group_name_Hall '-P 6c 2c'
_symmetry_space_group_name_H-M 'P 63/m m c'
_atom_sites_solution_hydrogens geom
_atom_sites_solution_primary direct
_atom_sites_solution_secondary difmap
_audit_creation_method SHELXL-97
_audit_update_record
;
2017-03-27 deposited with the CCDC.
2017-05-23 downloaded from the CCDC.
;
_cell_angle_alpha 90.00
_cell_angle_beta 90.00
_cell_angle_gamma 120.00
_cell_formula_units_Z 6
_cell_length_a 18.7251(3)
_cell_length_b 18.7251(3)
_cell_length_c 23.3446(6)
_cell_measurement_reflns_used 8195
_cell_measurement_temperature 293(2)
_cell_measurement_theta_max 18.3
_cell_measurement_theta_min 2.2
_cell_volume 7088.7(2)
_computing_cell_refinement 'SAINT+ ver. (Bruker, 2001)'
_computing_data_collection 'APEX2  (Bruker, 2008)'
_computing_data_reduction 'SAINT+ ver. (Bruker, 2001)'
_computing_molecular_graphics 'SHELXTL (Sheldrick, 2008)'
_computing_publication_material 'SHELXTL (Sheldrick, 2008)'
_computing_structure_refinement 'SHELXL-97 (Sheldrick, 2008)'
_computing_structure_solution 'SHELXS-97 (Sheldrick, 2008)'
_diffrn_ambient_temperature 293(2)
_diffrn_measured_fraction_theta_full 0.999
_diffrn_measured_fraction_theta_max 0.999
_diffrn_measurement_device_type 'Bruker SMART APEX II CCD area detector'
_diffrn_measurement_method 'phi and omega scans'
_diffrn_radiation_monochromator graphite
_diffrn_radiation_source 'fine-focus sealed tube'
_diffrn_radiation_type MoK\a
_diffrn_radiation_wavelength 0.71073
_diffrn_reflns_av_R_equivalents 0.1065
_diffrn_reflns_av_sigmaI/netI 0.0276
_diffrn_reflns_limit_h_max 22
_diffrn_reflns_limit_h_min -22
_diffrn_reflns_limit_k_max 22
_diffrn_reflns_limit_k_min -22
_diffrn_reflns_limit_l_max 27
_diffrn_reflns_limit_l_min -27
_diffrn_reflns_number 117877
_diffrn_reflns_theta_full 25.02
_diffrn_reflns_theta_max 25.02
_diffrn_reflns_theta_min 1.26
_exptl_absorpt_coefficient_mu 0.932
_exptl_absorpt_correction_T_max 0.8728
_exptl_absorpt_correction_T_min 0.7673
_exptl_absorpt_correction_type multi-scan
_exptl_crystal_colour blue
_exptl_crystal_density_diffrn 0.886
_exptl_crystal_density_method 'not measured'
_exptl_crystal_description block
_exptl_crystal_F_000 1908
_exptl_crystal_size_max 0.30
_exptl_crystal_size_mid 0.20
_exptl_crystal_size_min 0.15
_platon_squeeze_details
;
;
_refine_diff_density_max 1.594
_refine_diff_density_min -1.408
_refine_diff_density_rms 0.108
_refine_ls_extinction_method none
_refine_ls_goodness_of_fit_ref 1.229
_refine_ls_hydrogen_treatment mixed
_refine_ls_matrix_type full
_refine_ls_number_parameters 131
_refine_ls_number_reflns 2361
_refine_ls_number_restraints 122
_refine_ls_restrained_S_all 1.216
_refine_ls_R_factor_all 0.1074
_refine_ls_R_factor_gt 0.0856
_refine_ls_shift/su_max 0.061
_refine_ls_shift/su_mean 0.002
_refine_ls_structure_factor_coef Fsqd
_refine_ls_weighting_details 'calc w=1/[\s^2^(Fo^2^)+(0.1100P)^2^+15.7534P] where P=(Fo^2^+2Fc^2^)/3'
_refine_ls_weighting_scheme calc
_refine_ls_wR_factor_gt 0.2188
_refine_ls_wR_factor_ref 0.2399
_reflns_number_gt 2012
_reflns_number_total 2361
_reflns_threshold_expression >2sigma(I)
_cod_data_source_file c7dt01450c2.cif
_cod_data_source_block d
_cod_original_sg_symbol_H-M P63/mmc
_cod_database_code 7043098

loop_
_symmetry_equiv_pos_as_xyz
'x, y, z'
'x-y, x, z+1/2'
'-y, x-y, z'
'-x, -y, z+1/2'
'-x+y, -x, z'
'y, -x+y, z+1/2'
'-y, -x, -z+1/2'
'x-y, -y, -z'
'x, x-y, -z+1/2'
'y, x, -z'
'-x+y, y, -z+1/2'
'-x, -x+y, -z'
'-x, -y, -z'
'-x+y, -x, -z-1/2'
'y, -x+y, -z'
'x, y, -z-1/2'
'x-y, x, -z'
'-y, x-y, -z-1/2'
'y, x, z-1/2'
'-x+y, y, z'
'-x, -x+y, z-1/2'
'-y, -x, z'
'x-y, -y, z-1/2'
'x, x-y, z'

loop_
_atom_site_label
_atom_site_type_symbol
_atom_site_fract_x
_atom_site_fract_y
_atom_site_fract_z
_atom_site_U_iso_or_equiv
_atom_site_adp_type
_atom_site_occupancy
_atom_site_symmetry_multiplicity
_atom_site_calc_flag
_atom_site_refinement_flags
Cu1 Cu 0.04597(5) 0.52298(2) -0.04725(4) 0.0406(4) Uani 1 2 d S
O1 O 0.1110(2) 0.4826(2) -0.00825(18) 0.0556(11) Uani 1 1 d .
O2 O 0.0319(2) 0.4418(3) 0.07136(18) 0.0557(11) Uani 1 1 d .
C1 C 0.0921(3) 0.4516(3) 0.0416(3) 0.0484(14) Uani 1 1 d U
C2 C 0.1477(3) 0.4244(3) 0.0684(2) 0.0459(13) Uani 1 1 d U
C3 C 0.2237(3) 0.4474(5) 0.0432(4) 0.0502(19) Uani 1 2 d SU
H3 H 0.2391 0.4781 0.0096 0.060 Uiso 1 2 calc SR
C4 C 0.1260(3) 0.3785(4) 0.1182(2) 0.0503(14) Uani 1 1 d U
H4 H 0.0794 0.3709 0.1377 0.060 Uiso 1 1 calc R
C5 C 0.17086(16) 0.3417(3) 0.1417(3) 0.064(2) Uani 1 2 d SU
C6 C 0.14122(16) 0.3107(3) 0.1918(3) 0.043(5) Uani 0.25 1 d PRU
C7 C 0.17612(16) 0.3538(3) 0.2415(3) 0.036(3) Uani 0.50 2 d SPRU
H7A H 0.2212 0.4098 0.2398 0.043 Uiso 0.25 1 d PR
C8 C 0.14479(16) 0.3157(3) 0.2953(3) 0.041(5) Uani 0.25 1 d PRDU
C9 C 0.07919(16) 0.2365(3) 0.2983(3) 0.068(8) Uani 0.25 1 d PRU
C10 C 0.04170(16) 0.1909(3) 0.2499(3) 0.070(4) Uani 0.50 2 d SPRDU
C11 C -0.02611(16) 0.1091(3) 0.2499(3) 0.093(6) Uani 0.50 2 d SPRU
H11A H -0.0503 0.0849 0.2862 0.111 Uiso 0.25 1 d PR
C12 C -0.06101(16) 0.0602(3) 0.1995(3) 0.106(7) Uani 0.50 2 d SPRU
H12A H -0.1020 0.0028 0.2011 0.128 Uiso 0.25 1 d PR
C13 C -0.02968(16) 0.1041(3) 0.1456(3) 0.094(8) Uani 0.25 1 d PRU
H13A H -0.0560 0.0766 0.1106 0.113 Uiso 0.25 1 d PR
C14 C 0.03591(16) 0.1832(3) 0.1427(3) 0.062(7) Uani 0.25 1 d PRU
H14A H 0.0567 0.2080 0.1060 0.075 Uiso 0.25 1 d PR
C15 C 0.07341(16) 0.2288(3) 0.1933(3) 0.053(6) Uani 0.25 1 d PRU
N1 N 0.0538(15) 0.1915(13) 0.3538(8) 0.097(11) Uani 0.25 1 d PDU
H1A H 0.0153 0.1377 0.3544 0.117 Uiso 0.25 1 d PR
H1B H 0.0762 0.2183 0.3868 0.117 Uiso 0.25 1 d PR
O1W O 0.1096(6) 0.5548(3) -0.1280(4) 0.117(3) Uani 1 2 d S

loop_
_atom_site_aniso_label
_atom_site_aniso_U_11
_atom_site_aniso_U_22
_atom_site_aniso_U_33
_atom_site_aniso_U_23
_atom_site_aniso_U_13
_atom_site_aniso_U_12
Cu1 0.0247(5) 0.0396(5) 0.0523(6) 0.00272(19) 0.0054(4) 0.0123(3)
O1 0.038(2) 0.067(3) 0.071(3) 0.006(2) 0.0031(19) 0.032(2)
O2 0.034(2) 0.063(3) 0.073(3) 0.006(2) 0.0060(19) 0.0265(18)
C1 0.040(3) 0.045(3) 0.060(4) -0.002(3) -0.007(3) 0.021(2)
C2 0.039(3) 0.044(3) 0.057(3) -0.004(3) -0.004(2) 0.022(2)
C3 0.044(3) 0.053(5) 0.057(5) -0.006(4) -0.0031(19) 0.026(2)
C4 0.038(3) 0.056(3) 0.057(3) -0.006(3) 0.004(3) 0.024(3)
C5 0.055(3) 0.089(6) 0.060(5) 0.007(5) 0.003(2) 0.044(3)
C6 0.036(8) 0.056(7) 0.046(6) -0.017(6) 0.000(6) 0.028(5)
C7 0.043(4) 0.046(5) 0.020(6) -0.020(5) -0.010(2) 0.023(2)
C8 0.021(8) 0.057(8) 0.047(7) -0.023(6) 0.007(6) 0.019(5)
C9 0.045(11) 0.070(12) 0.063(11) -0.019(11) 0.016(10) 0.010(10)
C10 0.066(9) 0.048(8) 0.077(9) 0.000 0.000 0.016(7)
C11 0.086(11) 0.069(10) 0.089(11) 0.000 0.000 0.013(9)
C12 0.084(8) 0.084(8) 0.105(13) 0.013(7) -0.013(7) 0.007(10)
C13 0.085(13) 0.064(11) 0.089(13) 0.012(11) -0.030(12) 0.005(11)
C14 0.068(12) 0.036(10) 0.070(12) 0.003(10) -0.025(11) 0.017(9)
C15 0.056(10) 0.037(9) 0.061(10) -0.015(9) -0.003(9) 0.021(8)
N1 0.099(12) 0.094(14) 0.103(14) -0.009(9) -0.001(9) 0.052(9)
O1W 0.120(7) 0.126(5) 0.102(6) 0.034(3) 0.069(6) 0.060(4)

loop_
_atom_type_symbol
_atom_type_description
_atom_type_scat_dispersion_real
_atom_type_scat_dispersion_imag
_atom_type_scat_source
C C 0.0033 0.0016 'International Tables Vol C Tables 4.2.6.8 and 6.1.1.4'
H H 0.0000 0.0000 'International Tables Vol C Tables 4.2.6.8 and 6.1.1.4'
Cu Cu 0.3201 1.2651 'International Tables Vol C Tables 4.2.6.8 and 6.1.1.4'
N N 0.0061 0.0033 'International Tables Vol C Tables 4.2.6.8 and 6.1.1.4'
O O 0.0106 0.0060 'International Tables Vol C Tables 4.2.6.8 and 6.1.1.4'

loop_
_geom_angle_atom_site_label_1
_geom_angle_atom_site_label_2
_geom_angle_atom_site_label_3
_geom_angle
_geom_angle_site_symmetry_1
_geom_angle_site_symmetry_3
O1 Cu1 O1 88.8(2) 24_565 .
O1 Cu1 O2 168.10(17) 24_565 12
O1 Cu1 O2 89.23(17) . 12
O1 Cu1 O2 89.23(17) 24_565 13_565
O1 Cu1 O2 168.10(17) . 13_565
O2 Cu1 O2 90.3(3) 12 13_565
O1 Cu1 O1W 98.6(2) 24_565 .
O1 Cu1 O1W 98.6(2) . .
O2 Cu1 O1W 93.3(2) 12 .
O2 Cu1 O1W 93.3(2) 13_565 .
O1 Cu1 Cu1 85.18(12) 24_565 13_565
O1 Cu1 Cu1 85.18(12) . 13_565
O2 Cu1 Cu1 82.96(12) 12 13_565
O2 Cu1 Cu1 82.96(12) 13_565 13_565
O1W Cu1 Cu1 174.6(3) . 13_565
C1 O1 Cu1 121.3(4) . .
C1 O2 Cu1 123.7(4) . 13_565
O2 C1 O1 126.7(5) . .
O2 C1 C2 116.2(5) . .
O1 C1 C2 117.0(5) . .
C4 C2 C3 119.0(6) . .
C4 C2 C1 121.5(5) . .
C3 C2 C1 119.4(5) . .
C2 C3 C2 120.0(8) 20 .
C2 C3 H3 120.0 20 .
C2 C3 H3 120.0 . .
C2 C4 C5 124.1(5) . .
C2 C4 H4 117.9 . .
C5 C4 H4 117.9 . .
C6 C5 C6 23.5 20 .
C6 C5 C4 109.7(3) 20 20
C6 C5 C4 132.3(3) . 20
C6 C5 C4 132.3(3) 20 .
C6 C5 C4 109.8(3) . .
C4 C5 C4 111.2(6) 20 .
C6 C5 C8 7.64(17) 20 11
C6 C5 C8 22.0 . 11
C4 C5 C8 110.3(3) 20 11
C4 C5 C8 127.4(5) . 11
C6 C5 C8 22.0 20 16_556
C6 C5 C8 7.64(17) . 16_556
C4 C5 C8 127.4(5) 20 16_556
C4 C5 C8 110.3(3) . 16_556
C8 C5 C8 18.15(16) 11 16_556
C8 C6 C6 86.36(17) 16_556 20
C8 C6 C8 54.8(10) 16_556 11
C6 C6 C8 31.5(11) 20 11
C8 C6 C5 138.8(7) 16_556 .
C6 C6 C5 78.3 20 .
C8 C6 C5 103.2(11) 11 .
C8 C6 C9 95.2(13) 16_556 16_556
C6 C6 C9 110.9 20 16_556
C8 C6 C9 109.9(9) 11 16_556
C5 C6 C9 126.0(6) . 16_556
C8 C6 C7 17.2(7) 16_556 .
C6 C6 C7 79.6 20 .
C8 C6 C7 49.6(9) 11 .
C5 C6 C7 121.6 . .
C9 C6 C7 112.4(6) 16_556 .
C8 C6 C15 104.0(7) 16_556 .
C6 C6 C15 110.8 20 .
C8 C6 C15 114.7(4) 11 .
C5 C6 C15 117.2 . .
C9 C6 C15 8.8(6) 16_556 .
C7 C6 C15 121.2 . .
C8 C6 C9 91.0(9) 16_556 11
C6 C6 C9 50.87(7) 20 11
C8 C6 C9 59.45(8) 11 11
C5 C6 C9 107.4(5) . 11
C9 C6 C9 60.03(11) 16_556 11
C7 C6 C9 98.5(5) . 11
C15 C6 C9 60.5 . 11
C8 C6 C15 98.4(4) 16_556 20
C6 C6 C15 52.1 20 20
C8 C6 C15 64.8(3) 11 20
C5 C6 C15 101.5 . 20
C9 C6 C15 59.43(5) 16_556 20
C7 C6 C15 105.8 . 20
C15 C6 C15 58.6 . 20
C9 C6 C15 7.5(5) 11 20
C8 C6 C7 10.2(5) 16_556 16_556
C6 C6 C7 81.69(6) 20 16_556
C8 C6 C7 50.7(10) 11 16_556
C5 C6 C7 128.7(2) . 16_556
C9 C6 C7 105.3(8) 16_556 16_556
C7 C6 C7 7.1(2) . 16_556
C15 C6 C7 114.1(2) . 16_556
C9 C6 C7 94.9(6) 11 16_556
C15 C6 C7 102.29(10) 20 16_556
C7 C7 C8 142.5(5) 16_556 16_556
C7 C7 C8 142.1(5) 16_556 11
C8 C7 C8 26.0(3) 16_556 11
C7 C7 C6 147.4 16_556 .
C8 C7 C6 4.9(5) 16_556 .
C8 C7 C6 24.6(2) 11 .
C7 C7 C6 147.0 16_556 20
C8 C7 C6 24.3(2) 16_556 20
C8 C7 C6 5.0(5) 11 20
C6 C7 C6 22.0 . 20
C7 C7 C8 27.7 16_556 .
C8 C7 C8 114.8(5) 16_556 .
C8 C7 C8 119.3(4) 11 .
C6 C7 C8 119.7 . .
C6 C7 C8 123.7 20 .
C7 C7 C8 28.1 16_556 20
C8 C7 C8 119.4(4) 16_556 20
C8 C7 C8 114.0(5) 11 20
C6 C7 C8 123.8 . 20
C6 C7 C8 118.9 20 20
C8 C7 C8 19.8 . 20
C7 C7 C6 25.5(2) 16_556 16_556
C8 C7 C6 117.0(3) 16_556 16_556
C8 C7 C6 121.1(3) 11 16_556
C6 C7 C6 121.9(2) . 16_556
C6 C7 C6 125.54(18) 20 16_556
C8 C7 C6 2.2(2) . 16_556
C8 C7 C6 18.9 20 16_556
C7 C7 C6 25.8(2) 16_556 11
C8 C7 C6 121.2(3) 16_556 11
C8 C7 C6 116.3(3) 11 11
C6 C7 C6 125.60(19) . 11
C6 C7 C6 121.2(2) 20 11
C8 C7 C6 18.7 . 11
C8 C7 C6 2.3(2) 20 11
C6 C7 C6 17.59(13) 16_556 11
C7 C7 H7A 92.4 16_556 .
C8 C7 H7A 125.0 16_556 .
C8 C7 H7A 114.9 11 .
C6 C7 H7A 120.2 . .
C6 C7 H7A 111.9 20 .
C8 C7 H7A 120.1 . .
C8 C7 H7A 112.7 20 .
C6 C7 H7A 118.0 16_556 .
C6 C7 H7A 111.5 11 .
C6 C8 C8 93.64(16) 16_556 20
C6 C8 C6 62.1(13) 16_556 11
C8 C8 C6 31.5(11) 20 11
C6 C8 C7 157.9(12) 16_556 16_556
C8 C8 C7 77.78(13) 20 16_556
C6 C8 C7 107.3(7) 11 16_556
C6 C8 C9 71.7(7) 16_556 .
C8 C8 C9 110.8 20 .
C6 C8 C9 98.61(18) 11 .
C7 C8 C9 130.3(5) 16_556 .
C6 C8 C7 167.6(7) 16_556 .
C8 C8 C7 80.7 20 .
C6 C8 C7 111.6(11) 11 .
C7 C8 C7 9.8(5) 16_556 .
C9 C8 C7 120.6 . .
C6 C8 C15 64.51(18) 16_556 16_556
C8 C8 C15 110.1 20 16_556
C6 C8 C15 94.5(6) 11 16_556
C7 C8 C15 137.5(10) 16_556 16_556
C9 C8 C15 7.2(5) . 16_556
C7 C8 C15 127.8(5) . 16_556
C6 C8 C5 33.6(9) 16_556 16_556
C8 C8 C5 80.93(8) 20 16_556
C6 C8 C5 54.8(11) 11 16_556
C7 C8 C5 124.3(3) 16_556 16_556
C9 C8 C5 105.28(17) . 16_556
C7 C8 C5 134.08(17) . 16_556
C15 C8 C5 98.1(7) 16_556 16_556
C6 C8 C9 77.9(4) 16_556 20
C8 C8 C9 52.8 20 20
C6 C8 C9 49.8(5) 11 20
C7 C8 C9 111.1(2) 16_556 20
C9 C8 C9 58.0 . 20
C7 C8 C9 106.6 . 20
C15 C8 C9 57.7 16_556 20
C5 C8 C9 94.67(6) 16_556 20
C6 C8 C15 71.4 16_556 11
C8 C8 C15 54.78(6) 20 11
C6 C8 C15 47.33(10) 11 11
C7 C8 C15 117.1(6) 16_556 11
C9 C8 C15 56.5 . 11
C7 C8 C15 113.0(4) . 11
C15 C8 C15 55.29(9) 16_556 11
C5 C8 C15 89.1(5) 16_556 11
C9 C8 C15 6.5(5) 20 11
C15 C9 C6 113(3) 16_556 16_556
C15 C9 C8 126.1(19) 16_556 .
C6 C9 C8 13.1(6) 16_556 .
C15 C9 C10 112(2) 16_556 .
C6 C9 C10 135.1(6) 16_556 .
C8 C9 C10 122.1 . .
C15 C9 C9 98.8(4) 16_556 20
C6 C9 C9 69.1 16_556 20
C8 C9 C9 69.2 . 20
C10 C9 C9 101.5 . 20
C15 C9 C15 89.9(9) 16_556 11
C6 C9 C15 72.54(13) 16_556 11
C8 C9 C15 74.5 . 11
C10 C9 C15 105.1(4) . 11
C9 C9 C15 8.9(5) 20 11
C15 C9 N1 7.3(16) 16_556 .
C6 C9 N1 108.0(10) 16_556 .
C8 C9 N1 120.9(8) . .
C10 C9 N1 116.3(8) . .
C9 C9 N1 92.1(11) 20 .
C15 C9 N1 83.2(12) 11 .
C15 C9 C6 112(2) 16_556 11
C6 C9 C6 18.2 16_556 11
C8 C9 C6 21.9(3) . 11
C10 C9 C6 131.0(5) . 11
C9 C9 C6 50.87(6) 20 11
C15 C9 C6 54.56(8) 11 11
N1 C9 C6 105.6(10) . 11
C15 C9 C8 123.2(18) 16_556 20
C6 C9 C8 20.3(4) 16_556 20
C8 C9 C8 16.4 . 20
C10 C9 C8 120.8 . 20
C9 C9 C8 52.8 20 20
C15 C9 C8 58.23(7) 11 20
N1 C9 C8 116.7(9) . 20
C6 C9 C8 11.2(5) 11 20
C15 C9 C14 2.1(5) 16_556 16_556
C6 C9 C14 113.5(9) 16_556 16_556
C8 C9 C14 126.6(3) . 16_556
C10 C9 C14 111.4(3) . 16_556
C9 C9 C14 100.83(8) 20 16_556
C15 C9 C14 92.0(5) 11 16_556
N1 C9 C14 9.2(10) . 16_556
C6 C9 C14 113.2(8) 11 16_556
C8 C9 C14 124.3(3) 20 16_556
C9 C10 C9 110.0(3) . 16_556
C9 C10 C11 124.9 . .
C9 C10 C11 125.1(3) 16_556 .
C9 C10 C15 8.5(2) . 16_556
C9 C10 C15 118.53(10) 16_556 16_556
C11 C10 C15 116.4(2) . 16_556
C9 C10 C15 118.6 . .
C9 C10 C15 8.6(3) 16_556 .
C11 C10 C15 116.5 . .
C15 C10 C15 127.1(2) 16_556 .
C9 C10 C10 78.5 . 20
C9 C10 C10 78.45(10) 16_556 20
C11 C10 C10 110.8 . 20
C15 C10 C10 80.72(8) 16_556 20
C15 C10 C10 80.7 . 20
C10 C11 C12 124.3(3) . 16_556
C10 C11 C12 124.5 . .
C12 C11 C12 110.6(3) 16_556 .
C10 C11 C11 170.8 . 7
C12 C11 C11 56.7(2) 16_556 7
C12 C11 C11 57.0(5) . 7
C10 C11 H11A 117.7 . .
C12 C11 H11A 10.5 16_556 .
C12 C11 H11A 117.8 . .
C11 C11 H11A 61.7 7 .
C11 C12 C11 65.8(4) 7 .
C11 C12 C13 116.1(7) 7 22
C11 C12 C13 162.14(11) . 22
C11 C12 C13 162.42(15) 7 .
C11 C12 C13 115.0 . .
C13 C12 C13 57.4(3) 22 .
C11 C12 H12A 59.7 7 .
C11 C12 H12A 122.5 . .
C13 C12 H12A 67.4 22 .
C13 C12 H12A 122.5 . .
C14 C13 C13 170.4 . 22
C14 C13 C12 122.9 . .
C13 C13 C12 61.0 22 .
C14 C13 N1 7.7(10) . 16_556
C13 C13 N1 177.7(10) 22 16_556
C12 C13 N1 118.9(8) . 16_556
C14 C13 H13A 118.5 . .
C13 C13 H13A 58.4 22 .
C12 C13 H13A 118.6 . .
N1 C13 H13A 122.1 16_556 .
N1 C14 C13 135(5) 16_556 .
N1 C14 C15 52(4) 16_556 .
C13 C14 C15 120.9 . .
N1 C14 C9 52(4) 16_556 16_556
C13 C14 C9 120.8(3) . 16_556
C15 C14 C9 0.35(10) . 16_556
N1 C14 N1 26(4) 16_556 11
C13 C14 N1 114.8(7) . 11
C15 C14 N1 74.5(6) . 11
C9 C14 N1 74.8(5) 16_556 11
N1 C14 H14A 85.1 16_556 .
C13 C14 H14A 119.6 . .
C15 C14 H14A 119.5 . .
C9 C14 H14A 119.6 16_556 .
N1 C14 H14A 81.2 11 .
C9 C15 N1 171.3(18) 16_556 16_556
C9 C15 C14 177.6(5) 16_556 .
N1 C15 C14 10.8(12) 16_556 .
C9 C15 C6 58(2) 16_556 .
N1 C15 C6 115.7(10) 16_556 .
C14 C15 C6 122.4 . .
C9 C15 C10 60(2) 16_556 .
N1 C15 C10 125.5(11) 16_556 .
C14 C15 C10 119.7 . .
C6 C15 C10 117.9 . .
C9 C15 C9 72.4 16_556 11
N1 C15 C9 99.7(14) 16_556 11
C14 C15 C9 110.0(5) . 11
C6 C15 C9 64.9 . 11
C10 C15 C9 94.5(5) . 11
C9 C15 C15 81.2(5) 16_556 20
N1 C15 C15 90.8(13) 16_556 20
C14 C15 C15 101.2 . 20
C6 C15 C15 69.2 . 20
C10 C15 C15 99.3 . 20
C9 C15 C15 8.9(5) 11 20
C9 C15 C8 46.7(14) 16_556 16_556
N1 C15 C8 127.1(13) 16_556 16_556
C14 C15 C8 133.8(5) . 16_556
C6 C15 C8 11.5(5) . 16_556
C10 C15 C8 106.5(5) . 16_556
C9 C15 C8 64.04(10) 11 16_556
C15 C15 C8 69.9 20 16_556
C9 C15 C6 60.4(18) 16_556 20
N1 C15 C6 111.8(11) 16_556 20
C14 C15 C6 120.9 . 20
C6 C15 C6 17.1 . 20
C10 C15 C6 116.5 . 20
C9 C15 C6 48.03(8) 11 20
C15 C15 C6 52.1 20 20
C8 C15 C6 20.7(3) 16_556 20
C9 C15 C8 50.3(13) 16_556 11
N1 C15 C8 121.9(12) 16_556 11
C14 C15 C8 131.0(5) . 11
C6 C15 C8 18.0(3) . 11
C10 C15 C8 106.9(5) . 11
C9 C15 C8 49.02(7) 11 11
C15 C15 C8 54.78(5) 20 11
C8 C15 C8 15.2 16_556 11
C6 C15 C8 10.1(5) 20 11
C14 N1 C15 118(5) 16_556 16_556
C14 N1 C9 119(5) 16_556 .
C15 N1 C9 1.4(2) 16_556 .
C14 N1 C13 37(4) 16_556 16_556
C15 N1 C13 116.1(16) 16_556 16_556
C9 N1 C13 117.2(14) . 16_556
C14 N1 N1 149(5) 16_556 20
C15 N1 N1 89.2(13) 16_556 20
C9 N1 N1 87.9(11) . 20
C13 N1 N1 117.7(10) 16_556 20
C14 N1 C14 144(5) 16_556 11
C15 N1 C14 93.4(14) 16_556 11
C9 N1 C14 92.2(12) . 11
C13 N1 C14 113.5(14) 16_556 11
N1 N1 C14 4.9(6) 20 11
C14 N1 H1A 50.0 16_556 .
C15 N1 H1A 119.0 16_556 .
C9 N1 H1A 119.8 . .
C13 N1 H1A 13.8 16_556 .
N1 N1 H1A 103.9 20 .
C14 N1 H1A 99.7 11 .
C14 N1 H1B 98.4 16_556 .
C15 N1 H1B 121.0 16_556 .
C9 N1 H1B 120.1 . .
C13 N1 H1B 120.5 16_556 .
N1 N1 H1B 79.1 20 .
C14 N1 H1B 79.0 11 .
H1A N1 H1B 120.0 . .

loop_
_geom_bond_atom_site_label_1
_geom_bond_atom_site_label_2
_geom_bond_distance
_geom_bond_site_symmetry_2
Cu1 O1 1.950(4) 24_565
Cu1 O1 1.950(4) .
Cu1 O2 1.959(4) 12
Cu1 O2 1.959(4) 13_565
Cu1 O1W 2.149(7) .
Cu1 Cu1 2.6625(17) 13_565
O1 C1 1.269(7) .
O2 C1 1.258(7) .
O2 Cu1 1.959(4) 13_565
C1 C2 1.506(8) .
C2 C4 1.379(8) .
C2 C3 1.395(7) .
C3 C2 1.395(7) 20
C3 H3 0.9300 .
C4 C5 1.435(7) .
C4 H4 0.9300 .
C5 C6 1.2997 20
C5 C6 1.2996 .
C5 C4 1.436(7) 20
C5 C8 1.548(14) 11
C5 C8 1.548(14) 16_556
C6 C8 0.312(14) 16_556
C6 C6 0.5282 20
C6 C8 0.596(7) 11
C6 C9 1.310(3) 16_556
C6 C7 1.3789 .
C6 C15 1.4198 .
C6 C9 1.578(2) 11
C6 C15 1.6813 20
C6 C7 1.725(13) 16_556
C7 C7 0.395(14) 16_556
C7 C8 1.084(11) 16_556
C7 C8 1.091(11) 11
C7 C6 1.3846 20
C7 C8 1.4189 .
C7 C8 1.4239 20
C7 C6 1.725(13) 16_556
C7 C6 1.730(13) 11
C7 H7A 0.9630 .
C8 C6 0.312(14) 16_556
C8 C8 0.4885 20
C8 C6 0.596(7) 11
C8 C7 1.084(11) 16_556
C8 C9 1.3745 .
C8 C15 1.526(3) 16_556
C8 C5 1.548(14) 16_556
C8 C9 1.6138 20
C8 C15 1.755(2) 11
C9 C15 0.237(12) 16_556
C9 C6 1.310(3) 16_556
C9 C10 1.3779 .
C9 C9 1.4634 20
C9 C15 1.5175(19) 11
C9 N1 1.489(15) .
C9 C6 1.578(2) 11
C9 C8 1.6138 20
C9 C14 1.656(12) 16_556
C10 C9 1.374(12) 16_556
C10 C11 1.4195 .
C10 C15 1.482(13) 16_556
C10 C15 1.4773 .
C10 C10 2.0135 20
C11 C12 1.437(12) 16_556
C11 C12 1.4329 .
C11 C11 1.554(9) 7
C11 H11A 0.9619 .
C12 C11 1.429(13) 7
C12 C13 1.447(4) 22
C12 C13 1.4543 .
C12 H12A 0.9604 .
C13 C14 1.3745 .
C13 C13 1.393(9) 22
C13 N1 1.60(2) 16_556
C13 H13A 0.9599 .
C14 N1 0.30(2) 16_556
C14 C15 1.4198 .
C14 C9 1.656(12) 16_556
C14 N1 1.84(3) 11
C14 H14A 0.9600 .
C15 C9 0.237(12) 16_556
C15 N1 1.25(2) 16_556
C15 C9 1.5175(19) 11
C15 C15 1.5355 20
C15 C8 1.526(3) 16_556
C15 C6 1.6813 20
C15 C8 1.755(2) 11
N1 C14 0.30(2) 16_556
N1 C15 1.25(2) 16_556
N1 C13 1.60(2) 16_556
N1 N1 1.57(6) 20
N1 C14 1.84(3) 11
N1 H1A 0.8999 .
N1 H1B 0.9000 .

loop_
_geom_torsion_atom_site_label_1
_geom_torsion_atom_site_label_2
_geom_torsion_atom_site_label_3
_geom_torsion_atom_site_label_4
_geom_torsion
_geom_torsion_site_symmetry_1
_geom_torsion_site_symmetry_4
O1 Cu1 O1 C1 85.7(4) 24_565 .
O2 Cu1 O1 C1 -82.5(4) 12 .
O2 Cu1 O1 C1 5.2(11) 13_565 .
O1W Cu1 O1 C1 -175.7(4) . .
Cu1 Cu1 O1 C1 0.5(4) 13_565 .
Cu1 O2 C1 O1 -2.3(8) 13_565 .
Cu1 O2 C1 C2 177.1(3) 13_565 .
Cu1 O1 C1 O2 0.9(8) . .
Cu1 O1 C1 C2 -178.5(3) . .
O2 C1 C2 C4 10.9(8) . .
O1 C1 C2 C4 -169.7(5) . .
O2 C1 C2 C3 -167.8(6) . .
O1 C1 C2 C3 11.7(8) . .
C4 C2 C3 C2 -0.3(11) . 20
C1 C2 C3 C2 178.4(5) . 20
C3 C2 C4 C5 -9.8(9) . .
C1 C2 C4 C5 171.6(5) . .
C2 C4 C5 C6 165.3(4) . 20
C2 C4 C5 C6 172.8(4) . .
C2 C4 C5 C4 17.8(9) . 20
C2 C4 C5 C8 157.6(4) . 11
C2 C4 C5 C8 164.7(4) . 16_556
C6 C5 C6 C8 70.42(18) 20 16_556
C4 C5 C6 C8 52.4(5) 20 16_556
C4 C5 C6 C8 -95.5(3) . 16_556
C8 C5 C6 C8 50.9(6) 11 16_556
C4 C5 C6 C6 -18.1(4) 20 20
C4 C5 C6 C6 -165.9(3) . 20
C8 C5 C6 C6 -19.5(4) 11 20
C8 C5 C6 C6 -70.42(18) 16_556 20
C6 C5 C6 C8 19.5(4) 20 11
C4 C5 C6 C8 1.4(5) 20 11
C4 C5 C6 C8 -146.4(6) . 11
C8 C5 C6 C8 -50.9(6) 16_556 11
C6 C5 C6 C9 -107.4 20 16_556
C4 C5 C6 C9 -125.5(4) 20 16_556
C4 C5 C6 C9 86.7(4) . 16_556
C8 C5 C6 C9 -127.0(4) 11 16_556
C8 C5 C6 C9 -177.9(2) 16_556 16_556
C6 C5 C6 C7 69.9 20 .
C4 C5 C6 C7 51.8(4) 20 .
C4 C5 C6 C7 -96.0(3) . .
C8 C5 C6 C7 50.3(4) 11 .
C8 C5 C6 C7 -0.56(17) 16_556 .
C6 C5 C6 C15 -107.5 20 .
C4 C5 C6 C15 -125.6(4) 20 .
C4 C5 C6 C15 86.6(3) . .
C8 C5 C6 C15 -127.0(4) 11 .
C8 C5 C6 C15 -177.92(17) 16_556 .
C6 C5 C6 C9 -42.2(2) 20 11
C4 C5 C6 C9 -60.3(4) 20 11
C4 C5 C6 C9 151.9(5) . 11
C8 C5 C6 C9 -61.7(2) 11 11
C8 C5 C6 C9 -112.6(4) 16_556 11
C6 C5 C6 C15 -47.0 20 20
C4 C5 C6 C15 -65.1(4) 20 20
C4 C5 C6 C15 147.1(3) . 20
C8 C5 C6 C15 -66.5(4) 11 20
C8 C5 C6 C15 -117.41(17) 16_556 20
C6 C5 C6 C7 69.2 20 16_556
C4 C5 C6 C7 51.1(4) 20 16_556
C4 C5 C6 C7 -96.7(3) . 16_556
C8 C5 C6 C7 49.7(5) 11 16_556
C8 C5 C6 C7 -1.21(15) 16_556 16_556
C8 C6 C7 C7 5.4(5) 16_556 16_556
C6 C6 C7 C7 -106.7 20 16_556
C8 C6 C7 C7 -95.8(10) 11 16_556
C5 C6 C7 C7 -175.9 . 16_556
C9 C6 C7 C7 1.7 16_556 16_556
C15 C6 C7 C7 1.4 . 16_556
C9 C6 C7 C7 -59.3(2) 11 16_556
C15 C6 C7 C7 -61.2 20 16_556
C6 C6 C7 C8 -112.1(5) 20 16_556
C8 C6 C7 C8 -101.2(14) 11 16_556
C5 C6 C7 C8 178.7(5) . 16_556
C9 C6 C7 C8 -3.6(4) 16_556 16_556
C15 C6 C7 C8 -4.0(5) . 16_556
C9 C6 C7 C8 -64.6(7) 11 16_556
C15 C6 C7 C8 -66.5(5) 20 16_556
C7 C6 C7 C8 -5.4(5) 16_556 16_556
C8 C6 C7 C8 101.2(14) 16_556 11
C6 C6 C7 C8 -10.9(10) 20 11
C5 C6 C7 C8 -80.0(10) . 11
C9 C6 C7 C8 97.6(10) 16_556 11
C15 C6 C7 C8 97.2(10) . 11
C9 C6 C7 C8 36.6(7) 11 11
C15 C6 C7 C8 34.7(10) 20 11
C7 C6 C7 C8 95.8(10) 16_556 11
C8 C6 C7 C6 112.1(5) 16_556 20
C8 C6 C7 C6 10.9(10) 11 20
C5 C6 C7 C6 -69.2 . 20
C9 C6 C7 C6 108.5 16_556 20
C15 C6 C7 C6 108.1 . 20
C9 C6 C7 C6 47.4(2) 11 20
C15 C6 C7 C6 45.5 20 20
C7 C6 C7 C6 106.7 16_556 20
C8 C6 C7 C8 5.0(5) 16_556 .
C6 C6 C7 C8 -107.1 20 .
C8 C6 C7 C8 -96.2(10) 11 .
C5 C6 C7 C8 -176.3 . .
C9 C6 C7 C8 1.3 16_556 .
C15 C6 C7 C8 1.0 . .
C9 C6 C7 C8 -59.7(2) 11 .
C15 C6 C7 C8 -61.6 20 .
C7 C6 C7 C8 -0.4 16_556 .
C8 C6 C7 C8 27.8(5) 16_556 20
C6 C6 C7 C8 -84.3 20 20
C8 C6 C7 C8 -73.4(10) 11 20
C5 C6 C7 C8 -153.5 . 20
C9 C6 C7 C8 24.2 16_556 20
C15 C6 C7 C8 23.8 . 20
C9 C6 C7 C8 -36.9(2) 11 20
C15 C6 C7 C8 -38.8 20 20
C7 C6 C7 C8 22.4 16_556 20
C8 C6 C7 C6 5.4(5) 16_556 16_556
C6 C6 C7 C6 -106.7 20 16_556
C8 C6 C7 C6 -95.8(10) 11 16_556
C5 C6 C7 C6 -175.9 . 16_556
C9 C6 C7 C6 1.7 16_556 16_556
C15 C6 C7 C6 1.4 . 16_556
C9 C6 C7 C6 -59.3(2) 11 16_556
C15 C6 C7 C6 -61.2 20 16_556
C7 C6 C7 C6 0.0 16_556 16_556
C8 C6 C7 C6 26.1(6) 16_556 11
C6 C6 C7 C6 -85.99(11) 20 11
C8 C6 C7 C6 -75.1(9) 11 11
C5 C6 C7 C6 -155.17(11) . 11
C9 C6 C7 C6 22.47(12) 16_556 11
C15 C6 C7 C6 22.08(11) . 11
C9 C6 C7 C6 -38.56(13) 11 11
C15 C6 C7 C6 -40.46(11) 20 11
C7 C6 C7 C6 20.72(11) 16_556 11
C7 C7 C8 C6 -8.3(9) 16_556 16_556
C8 C7 C8 C6 171.7(9) 16_556 16_556
C8 C7 C8 C6 142.9(7) 11 16_556
C6 C7 C8 C6 171.2(9) . 16_556
C6 C7 C8 C6 145.6(9) 20 16_556
C8 C7 C8 C6 63.5(9) 20 16_556
C6 C7 C8 C6 57.3(2) 11 16_556
C7 C7 C8 C8 -71.8 16_556 20
C8 C7 C8 C8 108.2 16_556 20
C8 C7 C8 C8 79.4(2) 11 20
C6 C7 C8 C8 107.7 . 20
C6 C7 C8 C8 82.2 20 20
C6 C7 C8 C8 -63.5(9) 16_556 20
C6 C7 C8 C8 -6.2(6) 11 20
C7 C7 C8 C6 -65.6(6) 16_556 11
C8 C7 C8 C6 114.4(6) 16_556 11
C8 C7 C8 C6 85.6(4) 11 11
C6 C7 C8 C6 113.9(6) . 11
C6 C7 C8 C6 88.4(6) 20 11
C8 C7 C8 C6 6.2(6) 20 11
C6 C7 C8 C6 -57.3(2) 16_556 11
C8 C7 C8 C7 180.0 16_556 16_556
C8 C7 C8 C7 151.22(19) 11 16_556
C6 C7 C8 C7 179.5 . 16_556
C6 C7 C8 C7 154.0 20 16_556
C8 C7 C8 C7 71.8 20 16_556
C6 C7 C8 C7 8.3(9) 16_556 16_556
C6 C7 C8 C7 65.6(6) 11 16_556
C7 C7 C8 C9 179(100) 16_556 .
C8 C7 C8 C9 -0.5 16_556 .
C8 C7 C8 C9 -29.28(19) 11 .
C6 C7 C8 C9 -1.0 . .
C6 C7 C8 C9 -26.5 20 .
C8 C7 C8 C9 -108.7 20 .
C6 C7 C8 C9 -172.2(9) 16_556 .
C6 C7 C8 C9 -114.9(6) 11 .
C7 C7 C8 C15 180(100) 16_556 16_556
C8 C7 C8 C15 0.0 16_556 16_556
C8 C7 C8 C15 -28.81(19) 11 16_556
C6 C7 C8 C15 -0.5 . 16_556
C6 C7 C8 C15 -26.0 20 16_556
C8 C7 C8 C15 -108.2 20 16_556
C6 C7 C8 C15 -171.7(9) 16_556 16_556
C6 C7 C8 C15 -114.4(6) 11 16_556
C7 C7 C8 C5 -4.2 16_556 16_556
C8 C7 C8 C5 175.8 16_556 16_556
C8 C7 C8 C5 147.01(17) 11 16_556
C6 C7 C8 C5 175.3 . 16_556
C6 C7 C8 C5 149.8 20 16_556
C8 C7 C8 C5 67.6 20 16_556
C6 C7 C8 C5 4.1(8) 16_556 16_556
C6 C7 C8 C5 61.4(6) 11 16_556
C7 C7 C8 C9 -118.3 16_556 20
C8 C7 C8 C9 61.7 16_556 20
C8 C7 C8 C9 32.9(2) 11 20
C6 C7 C8 C9 61.3 . 20
C6 C7 C8 C9 35.7 20 20
C8 C7 C8 C9 -46.5 20 20
C6 C7 C8 C9 -109.9(9) 16_556 20
C6 C7 C8 C9 -52.7(6) 11 20
C7 C7 C8 C15 -117.0(2) 16_556 11
C8 C7 C8 C15 63.0(2) 16_556 11
C8 C7 C8 C15 34.2 11 11
C6 C7 C8 C15 62.5(2) . 11
C6 C7 C8 C15 37.0(2) 20 11
C8 C7 C8 C15 -45.2(2) 20 11
C6 C7 C8 C15 -108.7(7) 16_556 11
C6 C7 C8 C15 -51.4(4) 11 11
C6 C8 C9 C15 -1.21(15) 16_556 16_556
C8 C8 C9 C15 85.7(3) 20 16_556
C6 C8 C9 C15 55.6(9) 11 16_556
C7 C8 C9 C15 177.1(3) 16_556 16_556
C7 C8 C9 C15 177.0(3) . 16_556
C5 C8 C9 C15 -0.2(2) 16_556 16_556
C9 C8 C9 C15 85.7(2) 20 16_556
C15 C8 C9 C15 78.2(3) 11 16_556
C8 C8 C9 C6 86.91(10) 20 16_556
C6 C8 C9 C6 56.8(11) 11 16_556
C7 C8 C9 C6 178.35(11) 16_556 16_556
C7 C8 C9 C6 178.23(10) . 16_556
C15 C8 C9 C6 1.21(14) 16_556 16_556
C5 C8 C9 C6 1.00(7) 16_556 16_556
C9 C8 C9 C6 86.91(10) 20 16_556
C15 C8 C9 C6 79.4(5) 11 16_556
C6 C8 C9 C10 -177.74(10) 16_556 .
C8 C8 C9 C10 -90.8 20 .
C6 C8 C9 C10 -121.0(12) 11 .
C7 C8 C9 C10 0.6 16_556 .
C7 C8 C9 C10 0.5 . .
C15 C8 C9 C10 -176.5(2) 16_556 .
C5 C8 C9 C10 -176.7 16_556 .
C9 C8 C9 C10 -90.8 20 .
C15 C8 C9 C10 -98.3(6) 11 .
C6 C8 C9 C9 -86.91(10) 16_556 20
C8 C8 C9 C9 0.0 20 20
C6 C8 C9 C9 -30.1(12) 11 20
C7 C8 C9 C9 91.4 16_556 20
C7 C8 C9 C9 91.3 . 20
C15 C8 C9 C9 -85.7(2) 16_556 20
C5 C8 C9 C9 -85.9 16_556 20
C15 C8 C9 C9 -7.5(6) 11 20
C6 C8 C9 C15 -79.4(5) 16_556 11
C8 C8 C9 C15 7.5(6) 20 11
C6 C8 C9 C15 -22.7(6) 11 11
C7 C8 C9 C15 98.9(6) 16_556 11
C7 C8 C9 C15 98.8(6) . 11
C15 C8 C9 C15 -78.2(3) 16_556 11
C5 C8 C9 C15 -78.4(5) 16_556 11
C9 C8 C9 C15 7.5(6) 20 11
C6 C8 C9 N1 -7.4(13) 16_556 .
C8 C8 C9 N1 79.5(13) 20 .
C6 C8 C9 N1 49.4(18) 11 .
C7 C8 C9 N1 170.9(13) 16_556 .
C7 C8 C9 N1 170.8(13) . .
C15 C8 C9 N1 -6.2(13) 16_556 .
C5 C8 C9 N1 -6.4(13) 16_556 .
C9 C8 C9 N1 79.5(13) 20 .
C15 C8 C9 N1 72.0(14) 11 .
C6 C8 C9 C6 -56.8(11) 16_556 11
C8 C8 C9 C6 30.1(12) 20 11
C7 C8 C9 C6 121.6(12) 16_556 11
C7 C8 C9 C6 121.5(12) . 11
C15 C8 C9 C6 -55.6(10) 16_556 11
C5 C8 C9 C6 -55.8(12) 16_556 11
C9 C8 C9 C6 30.1(12) 20 11
C15 C8 C9 C6 22.7(6) 11 11
C6 C8 C9 C8 -86.91(10) 16_556 20
C6 C8 C9 C8 -30.1(12) 11 20
C7 C8 C9 C8 91.4 16_556 20
C7 C8 C9 C8 91.3 . 20
C15 C8 C9 C8 -85.7(2) 16_556 20
C5 C8 C9 C8 -85.9 16_556 20
C9 C8 C9 C8 0.0 20 20
C15 C8 C9 C8 -7.5(6) 11 20
C6 C8 C9 C14 1.31(9) 16_556 16_556
C8 C8 C9 C14 88.2 20 16_556
C6 C8 C9 C14 58.1(12) 11 16_556
C7 C8 C9 C14 179.7 16_556 16_556
C7 C8 C9 C14 179.5 . 16_556
C15 C8 C9 C14 2.5(2) 16_556 16_556
C5 C8 C9 C14 2.3 16_556 16_556
C9 C8 C9 C14 88.2 20 16_556
C15 C8 C9 C14 80.7(5) 11 16_556
C15 C9 C10 C9 -177.44(10) 16_556 16_556
C6 C9 C10 C9 -1.2 16_556 16_556
C8 C9 C10 C9 -0.5 . 16_556
C9 C9 C10 C9 -73.0 20 16_556
C15 C9 C10 C9 -81.4(3) 11 16_556
N1 C9 C10 C9 -171.2(12) . 16_556
C6 C9 C10 C9 -25.56(17) 11 16_556
C8 C9 C10 C9 -19.7 20 16_556
C14 C9 C10 C9 -179.6 16_556 16_556
C15 C9 C10 C11 3.01(10) 16_556 .
C6 C9 C10 C11 179.3 16_556 .
C8 C9 C10 C11 180.0 . .
C9 C9 C10 C11 107.4 20 .
C15 C9 C10 C11 99.1(3) 11 .
N1 C9 C10 C11 9.2(12) . .
C6 C9 C10 C11 154.89(17) 11 .
C8 C9 C10 C11 160.7 20 .
C14 C9 C10 C11 0.8 16_556 .
C6 C9 C10 C15 176.25(9) 16_556 16_556
C8 C9 C10 C15 176.98(10) . 16_556
C9 C9 C10 C15 104.40(10) 20 16_556
C15 C9 C10 C15 96.1(2) 11 16_556
N1 C9 C10 C15 6.2(12) . 16_556
C6 C9 C10 C15 151.88(7) 11 16_556
C8 C9 C10 C15 157.73(10) 20 16_556
C14 C9 C10 C15 -2.20(10) 16_556 16_556
C15 C9 C10 C15 -177.01(10) 16_556 .
C6 C9 C10 C15 -0.8 16_556 .
C8 C9 C10 C15 0.0 . .
C9 C9 C10 C15 -72.6 20 .
C15 C9 C10 C15 -81.0(3) 11 .
N1 C9 C10 C15 -170.8(12) . .
C6 C9 C10 C15 -25.13(17) 11 .
C8 C9 C10 C15 -19.3 20 .
C14 C9 C10 C15 -179.2 16_556 .
C15 C9 C10 C10 -104.40(10) 16_556 20
C6 C9 C10 C10 71.9 16_556 20
C8 C9 C10 C10 72.6 . 20
C9 C9 C10 C10 0.0 20 20
C15 C9 C10 C10 -8.3(3) 11 20
N1 C9 C10 C10 -98.2(12) . 20
C6 C9 C10 C10 47.48(17) 11 20
C8 C9 C10 C10 53.3 20 20
C14 C9 C10 C10 -106.6 16_556 20
C9 C10 C11 C12 -5.00(6) . 16_556
C9 C10 C11 C12 175.52(6) 16_556 16_556
C15 C10 C11 C12 -4.50(6) 16_556 16_556
C15 C10 C11 C12 175.02(6) . 16_556
C10 C10 C11 C12 85.26(6) 20 16_556
C9 C10 C11 C12 -175.5 . .
C9 C10 C11 C12 5.0 16_556 .
C15 C10 C11 C12 -175.0 16_556 .
C15 C10 C11 C12 4.5 . .
C10 C10 C11 C12 -85.2 20 .
C9 C10 C11 C11 89(3) . 7
C9 C10 C11 C11 -91(3) 16_556 7
C15 C10 C11 C11 89(3) 16_556 7
C15 C10 C11 C11 -91(3) . 7
C10 C10 C11 C11 179(100) 20 7
C10 C11 C12 C11 -169.04(12) . 7
C12 C11 C12 C11 19.33(12) 16_556 7
C10 C11 C12 C13 -69.0(10) . 22
C12 C11 C12 C13 119.4(10) 16_556 22
C11 C11 C12 C13 100.1(10) 7 22
C10 C11 C12 C13 -8.4 . .
C12 C11 C12 C13 -180.0 16_556 .
C11 C11 C12 C13 160.67(12) 7 .
C11 C12 C13 C14 96.7(14) 7 .
C11 C12 C13 C14 8.2 . .
C13 C12 C13 C14 169.7 22 .
C11 C12 C13 C13 -73.0(14) 7 22
C11 C12 C13 C13 -161.5 . 22
C11 C12 C13 N1 104.3(19) 7 16_556
C11 C12 C13 N1 15.8(12) . 16_556
C13 C12 C13 N1 177.3(12) 22 16_556
C13 C13 C14 N1 172(6) 22 16_556
C12 C13 C14 N1 60(6) . 16_556
C13 C13 C14 C15 106.9 22 .
C12 C13 C14 C15 -4.4 . .
N1 C13 C14 C15 -65(6) 16_556 .
C13 C13 C14 C9 106.5 22 16_556
C12 C13 C14 C9 -4.8 . 16_556
N1 C13 C14 C9 -65(6) 16_556 16_556
C13 C13 C14 N1 -167.0(8) 22 11
C12 C13 C14 N1 81.8(8) . 11
N1 C13 C14 N1 21(5) 16_556 11
N1 C14 C15 C9 156(100) 16_556 16_556
C13 C14 C15 C9 -79(46) . 16_556
N1 C14 C15 C9 171(100) 11 16_556
C13 C14 C15 N1 125(6) . 16_556
C9 C14 C15 N1 -156(100) 16_556 16_556
N1 C14 C15 N1 15(6) 11 16_556
N1 C14 C15 C6 55(6) 16_556 .
C13 C14 C15 C6 180.0 . .
C9 C14 C15 C6 -101(46) 16_556 .
N1 C14 C15 C6 70.1(8) 11 .
N1 C14 C15 C10 -125(6) 16_556 .
C13 C14 C15 C10 0.0 . .
C9 C14 C15 C10 79(46) 16_556 .
N1 C14 C15 C10 -109.9(8) 11 .
N1 C14 C15 C9 -17(6) 16_556 11
C13 C14 C15 C9 107.7(3) . 11
C9 C14 C15 C9 -174(100) 16_556 11
N1 C14 C15 C9 -2.3(7) 11 11
N1 C14 C15 C15 -17(6) 16_556 20
C13 C14 C15 C15 107.6 . 20
C9 C14 C15 C15 -174(100) 16_556 20
N1 C14 C15 C15 -2.3(8) 11 20
N1 C14 C15 C8 55(6) 16_556 16_556
C13 C14 C15 C8 -179.5 . 16_556
C9 C14 C15 C8 -101(46) 16_556 16_556
N1 C14 C15 C8 70.5(8) 11 16_556
N1 C14 C15 C6 35(6) 16_556 20
C13 C14 C15 C6 160.0 . 20
C9 C14 C15 C6 -121(46) 16_556 20
N1 C14 C15 C6 50.1(8) 11 20
N1 C14 C15 C8 35(6) 16_556 11
C13 C14 C15 C8 160.24(12) . 11
C9 C14 C15 C8 -121(46) 16_556 11
N1 C14 C15 C8 50.3(7) 11 11
C8 C6 C15 C9 1.09(13) 16_556 16_556
C6 C6 C15 C9 92.5(2) 20 16_556
C8 C6 C15 C9 58.5(15) 11 16_556
C5 C6 C15 C9 180(100) . 16_556
C7 C6 C15 C9 2.3(2) . 16_556
C9 C6 C15 C9 84.1(8) 11 16_556
C15 C6 C15 C9 92.5(2) 20 16_556
C7 C6 C15 C9 2.5(2) 16_556 16_556
C8 C6 C15 N1 -171.9(15) 16_556 16_556
C6 C6 C15 N1 -80.5(15) 20 16_556
C8 C6 C15 N1 -114.5(18) 11 16_556
C5 C6 C15 N1 6.7(15) . 16_556
C9 C6 C15 N1 -173.0(15) 16_556 16_556
C7 C6 C15 N1 -170.7(15) . 16_556
C9 C6 C15 N1 -88.9(15) 11 16_556
C15 C6 C15 N1 -80.5(15) 20 16_556
C7 C6 C15 N1 -170.5(15) 16_556 16_556
C8 C6 C15 C14 178.29(10) 16_556 .
C6 C6 C15 C14 -90.3 20 .
C8 C6 C15 C14 -124.3(13) 11 .
C5 C6 C15 C14 -3.1 . .
C9 C6 C15 C14 177.2(2) 16_556 .
C7 C6 C15 C14 179.5 . .
C9 C6 C15 C14 -98.7(6) 11 .
C15 C6 C15 C14 -90.3 20 .
C7 C6 C15 C14 179.7 16_556 .
C8 C6 C15 C10 -1.71(10) 16_556 .
C6 C6 C15 C10 89.7 20 .
C8 C6 C15 C10 55.7(13) 11 .
C5 C6 C15 C10 176.9 . .
C9 C6 C15 C10 -2.8(2) 16_556 .
C7 C6 C15 C10 -0.5 . .
C9 C6 C15 C10 81.3(6) 11 .
C15 C6 C15 C10 89.7 20 .
C7 C6 C15 C10 -0.3 16_556 .
C8 C6 C15 C9 -83.0(7) 16_556 11
C6 C6 C15 C9 8.4(6) 20 11
C8 C6 C15 C9 -25.6(7) 11 11
C5 C6 C15 C9 95.6(6) . 11
C9 C6 C15 C9 -84.1(8) 16_556 11
C7 C6 C15 C9 -81.8(6) . 11
C15 C6 C15 C9 8.4(6) 20 11
C7 C6 C15 C9 -81.6(6) 16_556 11
C8 C6 C15 C15 -91.42(10) 16_556 20
C6 C6 C15 C15 0.0 20 20
C8 C6 C15 C15 -34.0(13) 11 20
C5 C6 C15 C15 87.2 . 20
C9 C6 C15 C15 -92.5(2) 16_556 20
C7 C6 C15 C15 -90.2 . 20
C9 C6 C15 C15 -8.4(6) 11 20
C7 C6 C15 C15 -90.0 16_556 20
C6 C6 C15 C8 91.42(9) 20 16_556
C8 C6 C15 C8 57.4(14) 11 16_556
C5 C6 C15 C8 178.59(9) . 16_556
C9 C6 C15 C8 -1.09(13) 16_556 16_556
C7 C6 C15 C8 1.22(9) . 16_556
C9 C6 C15 C8 83.0(7) 11 16_556
C15 C6 C15 C8 91.42(10) 20 16_556
C7 C6 C15 C8 1.40(9) 16_556 16_556
C8 C6 C15 C6 -91.42(10) 16_556 20
C8 C6 C15 C6 -34.0(13) 11 20
C5 C6 C15 C6 87.2 . 20
C9 C6 C15 C6 -92.5(2) 16_556 20
C7 C6 C15 C6 -90.2 . 20
C9 C6 C15 C6 -8.4(6) 11 20
C15 C6 C15 C6 0.0 20 20
C7 C6 C15 C6 -90.0 16_556 20
C8 C6 C15 C8 -57.4(14) 16_556 11
C6 C6 C15 C8 34.0(13) 20 11
C5 C6 C15 C8 121.2(13) . 11
C9 C6 C15 C8 -58.5(15) 16_556 11
C7 C6 C15 C8 -56.2(13) . 11
C9 C6 C15 C8 25.6(7) 11 11
C15 C6 C15 C8 34.0(13) 20 11
C7 C6 C15 C8 -56.0(13) 16_556 11
C9 C10 C15 C9 -2.74(11) . 16_556
C11 C10 C15 C9 177.25(10) . 16_556
C15 C10 C15 C9 -3.29(11) 16_556 16_556
C10 C10 C15 C9 -74.10(11) 20 16_556
C9 C10 C15 N1 169.1(16) . 16_556
C9 C10 C15 N1 171.9(16) 16_556 16_556
C11 C10 C15 N1 -10.9(16) . 16_556
C15 C10 C15 N1 168.6(16) 16_556 16_556
C10 C10 C15 N1 97.8(16) 20 16_556
C9 C10 C15 C14 -180.0 . .
C9 C10 C15 C14 -177.25(11) 16_556 .
C11 C10 C15 C14 0.0 . .
C15 C10 C15 C14 179.5 16_556 .
C10 C10 C15 C14 108.7 20 .
C9 C10 C15 C6 0.0 . .
C9 C10 C15 C6 2.75(11) 16_556 .
C11 C10 C15 C6 180.0 . .
C15 C10 C15 C6 -0.5 16_556 .
C10 C10 C15 C6 -71.3 20 .
C9 C10 C15 C9 63.9(2) . 11
C9 C10 C15 C9 66.6(3) 16_556 11
C11 C10 C15 C9 -116.1(2) . 11
C15 C10 C15 C9 63.3(2) 16_556 11
C10 C10 C15 C9 -7.5(2) 20 11
C9 C10 C15 C15 71.4 . 20
C9 C10 C15 C15 74.10(10) 16_556 20
C11 C10 C15 C15 -108.7 . 20
C15 C10 C15 C15 70.8 16_556 20
C10 C10 C15 C15 0.0 20 20
C9 C10 C15 C8 -0.3 . 16_556
C9 C10 C15 C8 2.40(10) 16_556 16_556
C11 C10 C15 C8 179.6 . 16_556
C15 C10 C15 C8 -0.9 16_556 16_556
C10 C10 C15 C8 -71.7 20 16_556
C9 C10 C15 C6 19.2 . 20
C9 C10 C15 C6 21.91(10) 16_556 20
C11 C10 C15 C6 -160.8 . 20
C15 C10 C15 C6 18.6 16_556 20
C10 C10 C15 C6 -52.2 20 20
C9 C10 C15 C8 15.49(6) . 11
C9 C10 C15 C8 18.23(16) 16_556 11
C11 C10 C15 C8 -164.53(6) . 11
C15 C10 C15 C8 14.93(6) 16_556 11
C10 C10 C15 C8 -55.87(6) 20 11
C15 C9 N1 C14 -7(11) 16_556 16_556
C6 C9 N1 C14 128(6) 16_556 16_556
C8 C9 N1 C14 130(6) . 16_556
C10 C9 N1 C14 -59(7) . 16_556
C9 C9 N1 C14 -163(6) 20 16_556
C15 C9 N1 C14 -162(6) 11 16_556
C6 C9 N1 C14 147(6) 11 16_556
C8 C9 N1 C14 148(6) 20 16_556
C6 C9 N1 C15 135(15) 16_556 16_556
C8 C9 N1 C15 137(15) . 16_556
C10 C9 N1 C15 -52(15) . 16_556
C9 C9 N1 C15 -156(15) 20 16_556
C15 C9 N1 C15 -156(15) 11 16_556
C6 C9 N1 C15 154(15) 11 16_556
C8 C9 N1 C15 155(15) 20 16_556
C14 C9 N1 C15 7(11) 16_556 16_556
C15 C9 N1 C13 36(14) 16_556 16_556
C6 C9 N1 C13 171.0(14) 16_556 16_556
C8 C9 N1 C13 172.8(11) . 16_556
C10 C9 N1 C13 -16(2) . 16_556
C9 C9 N1 C13 -120.3(17) 20 16_556
C15 C9 N1 C13 -119.8(18) 11 16_556
C6 C9 N1 C13 -170.1(15) 11 16_556
C8 C9 N1 C13 -169.1(12) 20 16_556
C14 C9 N1 C13 43(5) 16_556 16_556
C15 C9 N1 N1 156(15) 16_556 20
C6 C9 N1 N1 -68.7(4) 16_556 20
C8 C9 N1 N1 -66.9(6) . 20
C10 C9 N1 N1 103.9(6) . 20
C9 C9 N1 N1 0.000(3) 20 20
C15 C9 N1 N1 0.5(3) 11 20
C6 C9 N1 N1 -49.8(3) 11 20
C8 C9 N1 N1 -48.8(5) 20 20
C14 C9 N1 N1 163(6) 16_556 20
C15 C9 N1 C14 154(15) 16_556 11
C6 C9 N1 C14 -71.1(10) 16_556 11
C8 C9 N1 C14 -69.3(12) . 11
C10 C9 N1 C14 101.5(8) . 11
C9 C9 N1 C14 -2.4(8) 20 11
C15 C9 N1 C14 -2.0(6) 11 11
C6 C9 N1 C14 -52.2(10) 11 11
C8 C9 N1 C14 -51.2(12) 20 11
C14 C9 N1 C14 161(7) 16_556 11

loop_
_platon_squeeze_void_nr
_platon_squeeze_void_average_x
_platon_squeeze_void_average_y
_platon_squeeze_void_average_z
_platon_squeeze_void_volume
_platon_squeeze_void_count_electrons
_platon_squeeze_void_content
1 -0.034 -0.024 -0.004 4063 1305 ' '
